data_9012625
loop_
_publ_author_name
'Rastsvetaeva, R. K.'
'Dorfman, M. D.'

_publ_section_title
;
 Crystal structure of Ba-lamprophyllite in the isomorphous lamprophyllite-
 baritolamprophyllite series
;
_journal_name_full 'Crystallography Reports'
_journal_page_first 951
_journal_page_last 954
_journal_volume 40
_journal_year 1995
_chemical_compound_source 'Khibiny Massif'
_chemical_formula_sum 'Ba0.9 Fe0.6 H2 Mg0.3 Mn0.2 Na2.8 O18 Si4 Sr1.1 Ti2.1'
_chemical_name_mineral Barytolamprophyllite
_space_group_IT_number 12
_symmetry_space_group_name_Hall '-C 2y'
_symmetry_space_group_name_H-M 'C 1 2/m 1'
_cell_angle_alpha 90
_cell_angle_beta 96.77
_cell_angle_gamma 90
_cell_formula_units_Z 2
_cell_length_a 19.744
_cell_length_b 7.099
_cell_length_c 5.409
_cell_volume 752.854
_database_code_amcsd 0012348
_exptl_crystal_density_diffrn 3.701
_cod_original_formula_sum '(Sr1.1 Ba.9) Na2.8 Mn.2 (Ti2.1 Fe.6) Mg.3 Si4 (O18 H2)'
_cod_database_code 9012625

loop_
_space_group_symop_operation_xyz
x,y,z
1/2+x,1/2+y,z
x,-y,z
1/2+x,1/2-y,z
-x,y,-z
1/2-x,1/2+y,-z
-x,-y,-z
1/2-x,1/2-y,-z

loop_
_atom_site_label
_atom_site_fract_x
_atom_site_fract_y
_atom_site_fract_z
_atom_site_occupancy
_atom_site_U_iso_or_equiv
_atom_site_type_symbol
_atom_site_attached_hydrogens
SrM1 0.28350 0.00000 0.26330 0.55000 0.01507 Sr 0
BaM1 0.28350 0.00000 0.26330 0.45000 0.01507 Ba 0
Na 0.00000 0.00000 0.00000 1.00000 0.01900 Na 0
NaM2 0.00000 0.26130 0.50000 0.90000 0.01203 Na 0
MnM2 0.00000 0.26130 0.50000 0.10000 0.01203 Mn 0
Ti1 0.14690 0.00000 0.70570 0.70000 0.01039 Ti 0
Fe1 0.14690 0.00000 0.70570 0.30000 0.01039 Fe 0
Ti2 0.00000 0.50000 0.00000 0.70000 0.01950 Ti 0
Mg2 0.00000 0.50000 0.00000 0.30000 0.01950 Mg 0
Si 0.14030 0.28420 0.20200 1.00000 0.00887 Si 0
O-H1 0.44290 0.00000 0.26730 1.00000 0.01773 O 1
O2 0.17150 0.18910 0.46350 1.00000 0.01317 O 0
O3 0.17220 0.18810 0.97030 1.00000 0.01381 O 0
O4 0.17300 0.50000 0.21730 1.00000 0.01178 O 0
O5 0.05810 0.29570 0.16960 1.00000 0.01267 O 0
O6 0.06220 0.00000 0.67020 1.00000 0.01773 O 0

loop_
_cod_changelog_entry_id
_cod_changelog_entry_author
_cod_changelog_entry_date
_cod_changelog_entry_text
1
;cod-tools version 3.8.0
Id: cif_guess_AMCSD_atom_types 9574 2023-05-10 09:00:05Z saulius
;
2023-05-10T18:54:08+03:00
;Derived atom types and hydrogen counts
from atom names that follow the AMCSD naming convention
(Wat == water, O-H == hydroxyl).
;

loop_
_cod_related_entry_id
_cod_related_entry_database
_cod_related_entry_code
1 AMCSD 0012348
